data_7024200
loop_
_publ_author_name
'Gupta, Deepali'
'Nowak, Ralf'
'Lippert, Bernhard'

_publ_section_title
;
 Pt(II) complexes of unsubstituted guanine and 7-methylguanine.
;
_journal_issue 1
_journal_name_full 'Dalton transactions (Cambridge, England : 2003)'
_journal_page_first 73
_journal_page_last 84
_journal_paper_doi 10.1039/b912701a
_journal_volume 39
_journal_year 2010
_chemical_formula_moiety 'C12 H20 N12 O2 Pt, 2(H2 O), 2(Cl)'
_chemical_formula_sum 'C12 H24 Cl2 N12 O4 Pt'
_chemical_formula_weight 666.42
_chemical_name_systematic
;
?
;
_space_group_IT_number 2
_symmetry_cell_setting triclinic
_symmetry_space_group_name_Hall '-P 1'
_symmetry_space_group_name_H-M 'P -1'
_atom_sites_solution_hydrogens geom
_atom_sites_solution_primary direct
_atom_sites_solution_secondary difmap
_audit_creation_method SHELXL-97
_cell_angle_alpha 102.69(3)
_cell_angle_beta 100.49(3)
_cell_angle_gamma 90.02(3)
_cell_formula_units_Z 2
_cell_length_a 7.8340(16)
_cell_length_b 11.100(2)
_cell_length_c 13.252(3)
_cell_measurement_reflns_used 5011
_cell_measurement_temperature 273(2)
_cell_measurement_theta_max 27.5
_cell_measurement_theta_min 3
_cell_volume 1104.4(4)
_computing_cell_refinement
;
DENZO and SCALEPACK (Otwinowski & Minor, 1997)
;
_computing_data_collection 'COLLECT (Nonius, 1998)'
_computing_data_reduction
;
DENZO and SCALEPACK (Otwinowski & Minor, 1997)
;
_computing_molecular_graphics 'ORTEP-3 (Farrugia, 1997)'
_computing_structure_refinement 'SHELXL-97 (Sheldrick, 1997)'
_computing_structure_solution 'SHELXS-97 (Sheldrick, 1990)'
_diffrn_ambient_temperature 273(2)
_diffrn_measured_fraction_theta_full 0.993
_diffrn_measured_fraction_theta_max 0.987
_diffrn_radiation_monochromator graphite
_diffrn_radiation_source 'fine-focus sealed tube'
_diffrn_radiation_type MoK\a
_diffrn_radiation_wavelength 0.71073
_diffrn_reflns_av_R_equivalents 0.0282
_diffrn_reflns_av_sigmaI/netI 0.0514
_diffrn_reflns_limit_h_max 10
_diffrn_reflns_limit_h_min -8
_diffrn_reflns_limit_k_max 14
_diffrn_reflns_limit_k_min -13
_diffrn_reflns_limit_l_max 16
_diffrn_reflns_limit_l_min -17
_diffrn_reflns_number 9818
_diffrn_reflns_theta_full 25.00
_diffrn_reflns_theta_max 27.51
_diffrn_reflns_theta_min 3.18
_exptl_absorpt_coefficient_mu 6.641
_exptl_absorpt_correction_T_max 0.515
_exptl_absorpt_correction_T_min 0.221
_exptl_absorpt_correction_type multi-scan
_exptl_absorpt_process_details sadabs
_exptl_crystal_colour Colorless
_exptl_crystal_density_diffrn 2.004
_exptl_crystal_density_method 'not measured'
_exptl_crystal_description Plates
_exptl_crystal_F_000 648
_exptl_crystal_size_max 0.30
_exptl_crystal_size_mid 0.20
_exptl_crystal_size_min 0.10
_refine_diff_density_max 1.114
_refine_diff_density_min -0.871
_refine_diff_density_rms 0.144
_refine_ls_extinction_method none
_refine_ls_goodness_of_fit_ref 1.050
_refine_ls_hydrogen_treatment constr
_refine_ls_matrix_type full
_refine_ls_number_parameters 284
_refine_ls_number_reflns 5011
_refine_ls_number_restraints 0
_refine_ls_restrained_S_all 1.050
_refine_ls_R_factor_all 0.0419
_refine_ls_R_factor_gt 0.0295
_refine_ls_shift/su_max 0.001
_refine_ls_shift/su_mean 0.000
_refine_ls_structure_factor_coef Fsqd
_refine_ls_weighting_details 'calc w=1/[\s^2^(Fo^2^)+(0.0094P)^2^+0.9866P] where P=(Fo^2^+2Fc^2^)/3'
_refine_ls_weighting_scheme calc
_refine_ls_wR_factor_gt 0.0499
_refine_ls_wR_factor_ref 0.0539
_reflns_number_gt 4337
_reflns_number_total 5011
_reflns_threshold_expression >2sigma(I)
_cod_data_source_file b912701a.txt
_cod_data_source_block 2403
_cod_original_sg_symbol_H-M P-1
_cod_database_code 7024200

loop_
_symmetry_equiv_pos_as_xyz
'x, y, z'
'-x, -y, -z'

loop_
_atom_site_label
_atom_site_type_symbol
_atom_site_fract_x
_atom_site_fract_y
_atom_site_fract_z
_atom_site_U_iso_or_equiv
_atom_site_adp_type
_atom_site_occupancy
_atom_site_symmetry_multiplicity
_atom_site_calc_flag
_atom_site_refinement_flags
Pt1 Pt 1.15548(2) 0.307391(13) 0.299130(14) 0.02350(6) Uani 1 1 d .
N11 N 1.2715(4) 0.3054(3) 0.4496(3) 0.0325(8) Uani 1 1 d .
H11A H 1.2610 0.2296 0.4604 0.049 Uiso 1 1 calc R
H11B H 1.2206 0.3582 0.4946 0.049 Uiso 1 1 calc R
H11C H 1.3836 0.3274 0.4594 0.049 Uiso 1 1 calc R
N12 N 1.3404(5) 0.4356(3) 0.2952(3) 0.0405(10) Uani 1 1 d .
H12A H 1.3017 0.4749 0.2443 0.061 Uiso 1 1 calc R
H12B H 1.4372 0.3979 0.2828 0.061 Uiso 1 1 calc R
H12C H 1.3628 0.4899 0.3568 0.061 Uiso 1 1 calc R
Cl1 Cl 0.50446(16) 0.74993(12) -0.05470(14) 0.0638(4) Uani 1 1 d .
Cl2 Cl 1.67821(14) 0.37874(10) 0.46857(10) 0.0428(3) Uani 1 1 d .
N1A N 0.7190(5) 0.5288(3) 0.0148(3) 0.0385(10) Uani 1 1 d .
H1AA H 0.6528 0.5786 -0.0139 0.046 Uiso 1 1 calc R
C2A C 0.7657(5) 0.5583(4) 0.1215(4) 0.0373(11) Uani 1 1 d .
N2A N 0.6976(5) 0.6608(3) 0.1719(4) 0.0591(13) Uani 1 1 d .
H2AA H 0.7243 0.6841 0.2394 0.071 Uiso 1 1 calc R
H2AB H 0.6275 0.7027 0.1367 0.071 Uiso 1 1 calc R
N3A N 0.8738(4) 0.4944(3) 0.1771(3) 0.0328(8) Uani 1 1 d .
C4A C 0.9289(5) 0.3939(3) 0.1147(3) 0.0249(9) Uani 1 1 d .
C5A C 0.8810(5) 0.3561(4) 0.0081(4) 0.0288(10) Uani 1 1 d .
C6A C 0.7685(6) 0.4257(4) -0.0518(4) 0.0369(11) Uani 1 1 d .
O6A O 0.7170(5) 0.4039(3) -0.1471(3) 0.0518(9) Uani 1 1 d .
N7A N 0.9592(5) 0.2446(3) -0.0217(3) 0.0322(8) Uani 1 1 d .
C7A C 0.9355(7) 0.1654(4) -0.1285(4) 0.0502(13) Uani 1 1 d .
H7AA H 1.0215 0.1038 -0.1307 0.075 Uiso 1 1 calc R
H7AB H 0.9478 0.2150 -0.1779 0.075 Uiso 1 1 calc R
H7AC H 0.8217 0.1258 -0.1467 0.075 Uiso 1 1 calc R
C8A C 1.0502(6) 0.2205(4) 0.0658(4) 0.0322(10) Uani 1 1 d .
H8AA H 1.1150 0.1506 0.0679 0.039 Uiso 1 1 calc R
N9A N 1.0377(4) 0.3081(3) 0.1501(3) 0.0269(8) Uani 1 1 d .
N1B N 0.9888(5) -0.1390(3) 0.3930(3) 0.0339(9) Uani 1 1 d .
H1BA H 0.9931 -0.2085 0.4117 0.041 Uiso 1 1 calc R
C2B C 1.1443(6) -0.0817(4) 0.3930(4) 0.0330(10) Uani 1 1 d .
N2B N 1.2896(5) -0.1411(3) 0.4195(4) 0.0470(11) Uani 1 1 d .
H2BA H 1.3896 -0.1087 0.4200 0.056 Uiso 1 1 calc R
H2BB H 1.2825 -0.2114 0.4360 0.056 Uiso 1 1 calc R
N3B N 1.1562(4) 0.0268(3) 0.3676(3) 0.0299(8) Uani 1 1 d .
C4B C 0.9993(5) 0.0721(3) 0.3375(3) 0.0277(9) Uani 1 1 d .
C5B C 0.8404(5) 0.0187(3) 0.3331(4) 0.0281(9) Uani 1 1 d .
C6B C 0.8239(6) -0.0939(4) 0.3651(4) 0.0324(10) Uani 1 1 d .
O6B O 0.6918(4) -0.1512(3) 0.3695(3) 0.0425(8) Uani 1 1 d .
N7B N 0.7165(4) 0.0937(3) 0.2935(3) 0.0327(9) Uani 1 1 d .
C7B C 0.5275(6) 0.0747(5) 0.2726(5) 0.0535(15) Uani 1 1 d .
H7BA H 0.4745 0.1411 0.2443 0.080 Uiso 1 1 calc R
H7BB H 0.4890 0.0728 0.3371 0.080 Uiso 1 1 calc R
H7BC H 0.4948 -0.0023 0.2229 0.080 Uiso 1 1 calc R
C8B C 0.8047(6) 0.1880(4) 0.2766(4) 0.0331(10) Uani 1 1 d .
H8BA H 0.7525 0.2518 0.2488 0.040 Uiso 1 1 calc R
N9B N 0.9746(4) 0.1805(3) 0.3038(3) 0.0266(8) Uani 1 1 d .
O1W O 0.9581(4) -0.3892(3) 0.3965(3) 0.0417(8) Uani 1 1 d .
H1W H 1.0605 -0.4081 0.4300 0.062 Uiso 1 1 d R
H2W H 0.9343 -0.4502 0.3386 0.062 Uiso 1 1 d R
O2W O 1.2645(5) -0.0106(4) -0.0264(4) 0.0887(16) Uani 1 1 d .
H3W H 1.3470 -0.0650 -0.0154 0.133 Uiso 1 1 d R
H4W H 1.3282 0.0560 -0.0291 0.133 Uiso 1 1 d R

loop_
_atom_site_aniso_label
_atom_site_aniso_U_11
_atom_site_aniso_U_22
_atom_site_aniso_U_33
_atom_site_aniso_U_23
_atom_site_aniso_U_13
_atom_site_aniso_U_12
Pt1 0.02591(9) 0.02228(8) 0.02317(10) 0.00887(6) 0.00221(6) 0.00232(5)
N11 0.037(2) 0.0332(19) 0.027(2) 0.0127(16) -0.0017(17) -0.0013(15)
N12 0.042(2) 0.041(2) 0.041(3) 0.0225(19) -0.0038(19) -0.0089(16)
Cl1 0.0448(8) 0.0564(8) 0.1003(14) 0.0464(8) 0.0044(8) 0.0076(6)
Cl2 0.0395(7) 0.0401(6) 0.0455(8) 0.0103(5) -0.0013(6) 0.0002(5)
N1A 0.037(2) 0.034(2) 0.043(3) 0.0149(19) -0.0049(19) 0.0044(16)
C2A 0.029(2) 0.035(2) 0.043(3) 0.007(2) -0.003(2) -0.0006(18)
N2A 0.057(3) 0.044(2) 0.063(4) -0.003(2) -0.007(2) 0.024(2)
N3A 0.030(2) 0.0343(19) 0.032(2) 0.0058(17) 0.0011(17) 0.0066(14)
C4A 0.027(2) 0.026(2) 0.020(2) 0.0070(17) 0.0004(18) -0.0004(15)
C5A 0.028(2) 0.031(2) 0.029(3) 0.0120(19) 0.0051(19) -0.0015(16)
C6A 0.033(2) 0.039(3) 0.039(3) 0.021(2) -0.007(2) -0.0089(18)
O6A 0.062(2) 0.057(2) 0.034(2) 0.0201(18) -0.0091(19) -0.0032(16)
N7A 0.042(2) 0.0332(19) 0.020(2) 0.0032(16) 0.0057(17) 0.0002(15)
C7A 0.070(4) 0.049(3) 0.022(3) -0.007(2) 0.004(3) 0.004(2)
C8A 0.038(3) 0.030(2) 0.030(3) 0.008(2) 0.009(2) 0.0053(17)
N9A 0.0286(19) 0.0293(18) 0.024(2) 0.0111(16) 0.0020(16) 0.0050(13)
N1B 0.044(2) 0.0240(18) 0.036(2) 0.0110(16) 0.0089(19) 0.0007(15)
C2B 0.042(3) 0.028(2) 0.028(3) 0.0060(19) 0.006(2) 0.0028(18)
N2B 0.040(2) 0.038(2) 0.069(3) 0.030(2) 0.005(2) 0.0086(17)
N3B 0.033(2) 0.0284(18) 0.030(2) 0.0108(16) 0.0049(17) 0.0011(14)
C4B 0.031(2) 0.026(2) 0.023(3) 0.0034(17) 0.0031(19) 0.0011(16)
C5B 0.029(2) 0.029(2) 0.026(3) 0.0064(18) 0.0050(19) -0.0005(16)
C6B 0.043(3) 0.029(2) 0.025(3) 0.0027(18) 0.008(2) -0.0034(18)
O6B 0.0413(19) 0.0377(17) 0.051(2) 0.0126(16) 0.0125(17) -0.0076(13)
N7B 0.0272(19) 0.0338(19) 0.038(3) 0.0097(17) 0.0075(18) 0.0007(14)
C7B 0.030(3) 0.058(3) 0.080(5) 0.031(3) 0.008(3) 0.000(2)
C8B 0.038(3) 0.030(2) 0.032(3) 0.0096(19) 0.005(2) 0.0030(17)
N9B 0.0241(18) 0.0280(18) 0.027(2) 0.0064(15) 0.0033(16) 0.0033(13)
O1W 0.0402(18) 0.0364(17) 0.045(2) 0.0080(15) 0.0009(16) 0.0066(13)
O2W 0.056(3) 0.062(3) 0.141(5) 0.002(3) 0.024(3) 0.0089(19)

loop_
_atom_type_symbol
_atom_type_description
_atom_type_scat_dispersion_real
_atom_type_scat_dispersion_imag
_atom_type_scat_source
C C 0.0033 0.0016 'International Tables Vol C Tables 4.2.6.8 and 6.1.1.4'
H H 0.0000 0.0000 'International Tables Vol C Tables 4.2.6.8 and 6.1.1.4'
N N 0.0061 0.0033 'International Tables Vol C Tables 4.2.6.8 and 6.1.1.4'
O O 0.0106 0.0060 'International Tables Vol C Tables 4.2.6.8 and 6.1.1.4'
Cl Cl 0.1484 0.1585 'International Tables Vol C Tables 4.2.6.8 and 6.1.1.4'
Pt Pt -1.7033 8.3905 'International Tables Vol C Tables 4.2.6.8 and 6.1.1.4'

loop_
_geom_angle_atom_site_label_1
_geom_angle_atom_site_label_2
_geom_angle_atom_site_label_3
_geom_angle
N9B Pt1 N9A 89.09(14)
N9B Pt1 N11 90.17(14)
N9A Pt1 N11 179.25(13)
N9B Pt1 N12 179.56(14)
N9A Pt1 N12 91.29(14)
N11 Pt1 N12 89.45(15)
Pt1 N11 H11A 109.5
Pt1 N11 H11B 109.5
H11A N11 H11B 109.5
Pt1 N11 H11C 109.5
H11A N11 H11C 109.5
H11B N11 H11C 109.5
Pt1 N12 H12A 109.5
Pt1 N12 H12B 109.5
H12A N12 H12B 109.5
Pt1 N12 H12C 109.5
H12A N12 H12C 109.5
H12B N12 H12C 109.5
C2A N1A C6A 125.8(4)
C2A N1A H1AA 117.1
C6A N1A H1AA 117.1
N3A C2A N2A 119.3(5)
N3A C2A N1A 124.4(4)
N2A C2A N1A 116.3(4)
C2A N2A H2AA 120.0
C2A N2A H2AB 120.0
H2AA N2A H2AB 120.0
C2A N3A C4A 111.8(4)
N3A C4A C5A 126.8(4)
N3A C4A N9A 125.1(4)
C5A C4A N9A 108.0(4)
C4A C5A N7A 107.1(3)
C4A C5A C6A 121.5(4)
N7A C5A C6A 131.4(4)
O6A C6A N1A 121.9(4)
O6A C6A C5A 128.5(5)
N1A C6A C5A 109.6(4)
C8A N7A C5A 106.5(4)
C8A N7A C7A 127.0(4)
C5A N7A C7A 126.4(4)
N7A C7A H7AA 109.5
N7A C7A H7AB 109.5
H7AA C7A H7AB 109.5
N7A C7A H7AC 109.5
H7AA C7A H7AC 109.5
H7AB C7A H7AC 109.5
N7A C8A N9A 112.0(4)
N7A C8A H8AA 124.0
N9A C8A H8AA 124.0
C8A N9A C4A 106.4(4)
C8A N9A Pt1 124.8(3)
C4A N9A Pt1 128.8(3)
C2B N1B C6B 125.7(3)
C2B N1B H1BA 117.2
C6B N1B H1BA 117.2
N3B C2B N2B 119.7(4)
N3B C2B N1B 123.2(4)
N2B C2B N1B 117.1(4)
C2B N2B H2BA 120.0
C2B N2B H2BB 120.0
H2BA N2B H2BB 120.0
C2B N3B C4B 113.0(3)
N3B C4B C5B 126.8(4)
N3B C4B N9B 124.8(3)
C5B C4B N9B 108.4(3)
C4B C5B N7B 107.2(3)
C4B C5B C6B 121.5(4)
N7B C5B C6B 131.4(4)
O6B C6B N1B 120.8(4)
O6B C6B C5B 129.5(4)
N1B C6B C5B 109.8(3)
C8B N7B C5B 105.9(3)
C8B N7B C7B 126.3(3)
C5B N7B C7B 127.8(3)
N7B C7B H7BA 109.5
N7B C7B H7BB 109.5
H7BA C7B H7BB 109.5
N7B C7B H7BC 109.5
H7BA C7B H7BC 109.5
H7BB C7B H7BC 109.5
N9B C8B N7B 112.5(3)
N9B C8B H8BA 123.8
N7B C8B H8BA 123.8
C8B N9B C4B 106.0(3)
C8B N9B Pt1 125.7(3)
C4B N9B Pt1 128.2(3)
H1W O1W H2W 103.8
H3W O2W H4W 101.9

loop_
_geom_bond_atom_site_label_1
_geom_bond_atom_site_label_2
_geom_bond_distance
Pt1 N9B 2.016(3)
Pt1 N9A 2.023(3)
Pt1 N11 2.040(4)
Pt1 N12 2.046(3)
N11 H11A 0.8900
N11 H11B 0.8900
N11 H11C 0.8900
N12 H12A 0.8900
N12 H12B 0.8900
N12 H12C 0.8900
N1A C2A 1.359(6)
N1A C6A 1.386(6)
N1A H1AA 0.8600
C2A N3A 1.329(5)
C2A N2A 1.350(6)
N2A H2AA 0.8600
N2A H2AB 0.8600
N3A C4A 1.356(5)
C4A C5A 1.364(6)
C4A N9A 1.381(5)
C5A N7A 1.392(5)
C5A C6A 1.422(6)
C6A O6A 1.223(6)
N7A C8A 1.327(6)
N7A C7A 1.473(6)
C7A H7AA 0.9600
C7A H7AB 0.9600
C7A H7AC 0.9600
C8A N9A 1.329(6)
C8A H8AA 0.9300
N1B C2B 1.374(5)
N1B C6B 1.402(5)
N1B H1BA 0.8600
C2B N3B 1.327(5)
C2B N2B 1.345(5)
N2B H2BA 0.8600
N2B H2BB 0.8600
N3B C4B 1.354(5)
C4B C5B 1.365(5)
C4B N9B 1.374(5)
C5B N7B 1.385(5)
C5B C6B 1.418(5)
C6B O6B 1.232(5)
N7B C8B 1.334(5)
N7B C7B 1.463(5)
C7B H7BA 0.9600
C7B H7BB 0.9600
C7B H7BC 0.9600
C8B N9B 1.322(5)
C8B H8BA 0.9300
O1W H1W 0.8919
O1W H2W 0.8946
O2W H3W 0.8989
O2W H4W 0.9021

loop_
_geom_torsion_atom_site_label_1
_geom_torsion_atom_site_label_2
_geom_torsion_atom_site_label_3
_geom_torsion_atom_site_label_4
_geom_torsion
C6A N1A C2A N3A 3.5(7)
C6A N1A C2A N2A -177.6(4)
N2A C2A N3A C4A 179.5(4)
N1A C2A N3A C4A -1.6(6)
C2A N3A C4A C5A -1.6(6)
C2A N3A C4A N9A -178.0(4)
N3A C4A C5A N7A -175.8(4)
N9A C4A C5A N7A 1.0(4)
N3A C4A C5A C6A 3.2(6)
N9A C4A C5A C6A -179.9(3)
C2A N1A C6A O6A 178.0(4)
C2A N1A C6A C5A -1.7(6)
C4A C5A C6A O6A 179.0(4)
N7A C5A C6A O6A -2.2(8)
C4A C5A C6A N1A -1.4(5)
N7A C5A C6A N1A 177.5(4)
C4A C5A N7A C8A -0.5(4)
C6A C5A N7A C8A -179.4(4)
C4A C5A N7A C7A 175.8(4)
C6A C5A N7A C7A -3.1(7)
C5A N7A C8A N9A -0.3(5)
C7A N7A C8A N9A -176.6(4)
N7A C8A N9A C4A 0.9(5)
N7A C8A N9A Pt1 179.8(2)
N3A C4A N9A C8A 175.7(4)
C5A C4A N9A C8A -1.2(4)
N3A C4A N9A Pt1 -3.1(6)
C5A C4A N9A Pt1 180.0(3)
N9B Pt1 N9A C8A -76.4(3)
N12 Pt1 N9A C8A 103.3(3)
N9B Pt1 N9A C4A 102.3(3)
N12 Pt1 N9A C4A -78.0(3)
C6B N1B C2B N3B 1.2(7)
C6B N1B C2B N2B -178.2(4)
N2B C2B N3B C4B 176.8(4)
N1B C2B N3B C4B -2.7(6)
C2B N3B C4B C5B 0.9(7)
C2B N3B C4B N9B -177.6(4)
N3B C4B C5B N7B -177.2(4)
N9B C4B C5B N7B 1.5(5)
N3B C4B C5B C6B 2.5(7)
N9B C4B C5B C6B -178.8(4)
C2B N1B C6B O6B -178.7(4)
C2B N1B C6B C5B 2.0(6)
C4B C5B C6B O6B 177.1(5)
N7B C5B C6B O6B -3.3(9)
C4B C5B C6B N1B -3.6(6)
N7B C5B C6B N1B 176.0(5)
C4B C5B N7B C8B -0.3(5)
C6B C5B N7B C8B -180.0(5)
C4B C5B N7B C7B 179.0(5)
C6B C5B N7B C7B -0.6(8)
C5B N7B C8B N9B -1.0(5)
C7B N7B C8B N9B 179.6(5)
N7B C8B N9B C4B 2.0(5)
N7B C8B N9B Pt1 -176.4(3)
N3B C4B N9B C8B 176.6(4)
C5B C4B N9B C8B -2.1(5)
N3B C4B N9B Pt1 -5.0(6)
C5B C4B N9B Pt1 176.2(3)
N9A Pt1 N9B C8B -49.4(4)
N11 Pt1 N9B C8B 130.5(4)
N9A Pt1 N9B C4B 132.6(4)
N11 Pt1 N9B C4B -47.6(4)
